data_4504547
loop_
_publ_author_name
'Li, Fang-Fang'
'Ma, Jian-Fang'
'Song, Shu-Yan'
'Yang, Jin'
'Jia, Heng-Qing'
'Hu, Ning-Hai'

_publ_section_title
;
 Syntheses, Structures, and Characterizations of Four New Silver(I)
 Sulfonate Coordination Polymers with Neutral Ligands
;
_journal_issue 1
_journal_name_full 'Crystal Growth &amp; Design'
_journal_page_first 209
_journal_paper_doi 10.1021/cg050293d
_journal_volume 6
_journal_year 2006
_chemical_formula_moiety 'C16 H20 Ag N5 O3 S'
_chemical_formula_sum 'C16 H20 Ag N5 O3 S'
_chemical_formula_weight 470.30
_chemical_melting_point ?
_chemical_name_systematic
;
 ?
;
_space_group_IT_number 62
_symmetry_cell_setting orthorhombic
_symmetry_space_group_name_Hall '-P 2ac 2n'
_symmetry_space_group_name_H-M 'P n m a'
_atom_sites_solution_hydrogens geom
_atom_sites_solution_primary direct
_atom_sites_solution_secondary difmap
_audit_creation_method SHELXL-97
_cell_angle_alpha 90.00
_cell_angle_beta 90.00
_cell_angle_gamma 90.00
_cell_formula_units_Z 4
_cell_length_a 14.125(5)
_cell_length_b 15.722(6)
_cell_length_c 8.510(3)
_cell_measurement_temperature 293(2)
_cell_volume 1889.8(12)
_computing_cell_refinement 'Bruker SMART'
_computing_data_collection 'Bruker SMART'
_computing_data_reduction 'Bruker SAINT software (Bruker, 1999)'
_computing_molecular_graphics 'SHELXTL-PLUS (Sheldrick, 1990)'
_computing_publication_material SHELXL-97
_computing_structure_refinement 'SHELXL-97 (Sheldrick, 1997)'
_computing_structure_solution 'SHELXS-97(Sheldrick, 1997)'
_diffrn_ambient_temperature 293(2)
_diffrn_measured_fraction_theta_full 0.999
_diffrn_measured_fraction_theta_max 0.994
_diffrn_measurement_device_type 'Bruker SMART APEX CCD'
_diffrn_measurement_method 'phi and omega scans'
_diffrn_radiation_monochromator graphite
_diffrn_radiation_source 'fine-focus sealed tube'
_diffrn_radiation_type MoK\a
_diffrn_radiation_wavelength 0.71073
_diffrn_reflns_av_R_equivalents 0.0630
_diffrn_reflns_av_sigmaI/netI 0.0333
_diffrn_reflns_limit_h_max 14
_diffrn_reflns_limit_h_min -17
_diffrn_reflns_limit_k_max 19
_diffrn_reflns_limit_k_min -17
_diffrn_reflns_limit_l_max 10
_diffrn_reflns_limit_l_min -10
_diffrn_reflns_number 10151
_diffrn_reflns_theta_full 25.00
_diffrn_reflns_theta_max 26.43
_diffrn_reflns_theta_min 2.59
_diffrn_standards_decay_% none
_diffrn_standards_interval_count none
_diffrn_standards_interval_time none
_diffrn_standards_number none
_exptl_absorpt_coefficient_mu 1.203
_exptl_absorpt_correction_T_max 0.269
_exptl_absorpt_correction_T_min 0.228
_exptl_absorpt_correction_type empirical
_exptl_absorpt_process_details SADABS
_exptl_crystal_colour Colorless
_exptl_crystal_density_diffrn 1.653
_exptl_crystal_density_meas ?
_exptl_crystal_density_method 'not measured'
_exptl_crystal_description platelet
_exptl_crystal_F_000 952
_exptl_crystal_size_max 0.243
_exptl_crystal_size_mid 0.171
_exptl_crystal_size_min 0.069
_refine_diff_density_max 0.513
_refine_diff_density_min -0.567
_refine_diff_density_rms 0.069
_refine_ls_extinction_method none
_refine_ls_goodness_of_fit_ref 1.042
_refine_ls_hydrogen_treatment mixed
_refine_ls_matrix_type full
_refine_ls_number_parameters 137
_refine_ls_number_reflns 2006
_refine_ls_number_restraints 2
_refine_ls_restrained_S_all 4.160
_refine_ls_R_factor_all 0.0616
_refine_ls_R_factor_gt 0.0455
_refine_ls_shift/su_max 0.000
_refine_ls_shift/su_mean 0.000
_refine_ls_structure_factor_coef Fsqd
_refine_ls_weighting_details 'calc w=1/[\s^2^(Fo^2^)+(0.0561P)^2^+0.8569P] where P=(Fo^2^+2Fc^2^)/3'
_refine_ls_weighting_scheme calc
_refine_ls_wR_factor_gt 0.1116
_refine_ls_wR_factor_ref 0.1211
_reflns_number_gt 1496
_reflns_number_total 2006
_reflns_threshold_expression >2sigma(I)
_cod_data_source_file cg050293dsi20050627_103555.cif
_cod_data_source_block compound-2
_cod_depositor_comments
;
The following automatic conversions were performed:

'_chemical_melting_point' value 'not measured' was changed to '?' -
the value is undefined or not given.

'_symmetry_cell_setting' value
'Orthorhombic' changed to 'orthorhombic' according to
/home/saulius/struct/CIF-dictionaries/cif_core.dic dictionary named
'cif_core.dic' version 2.4.1 from 2010-06-29.

Automatic conversion script
Id: cif_fix_values 1715 2011-07-08 13:25:40Z adriana 

The following automatic conversions were performed:

'_exptl_crystal_density_meas' value 'none' was changed to '?' - the
value is perceived as not measured.

Automatic conversion script
Id: cif_fix_values 3008 2015-01-20 13:52:24Z robertas 
;
_cod_original_sg_symbol_H-M Pnma
_cod_database_code 4504547

loop_
_symmetry_equiv_pos_as_xyz
'x, y, z'
'-x+1/2, -y, z+1/2'
'x+1/2, -y+1/2, -z+1/2'
'-x, y+1/2, -z'
'-x, -y, -z'
'x-1/2, y, -z-1/2'
'-x-1/2, y-1/2, z-1/2'
'x, -y-1/2, z'

loop_
_atom_site_label
_atom_site_type_symbol
_atom_site_fract_x
_atom_site_fract_y
_atom_site_fract_z
_atom_site_U_iso_or_equiv
_atom_site_adp_type
_atom_site_occupancy
_atom_site_symmetry_multiplicity
_atom_site_calc_flag
_atom_site_refinement_flags
C1 C 0.4611(11) 0.2500 0.8732(19) 0.040(4) Uani 1 2 d S
C2 C 0.5596(11) 0.2500 0.852(2) 0.048(4) Uani 1 2 d S
H2 H 0.5982 0.2500 0.9405 0.058 Uiso 1 2 calc SRD
C3 C 0.6007(11) 0.2500 0.710(2) 0.049(4) Uani 1 2 d S
H3 H 0.6664 0.2500 0.7023 0.059 Uiso 1 2 calc SR
C4 C 0.5458(12) 0.2500 0.575(2) 0.043(4) Uani 1 2 d S
C5 C 0.4483(12) 0.2500 0.592(2) 0.049(4) Uani 1 2 d S
H5 H 0.4098 0.2500 0.5033 0.059 Uiso 1 2 calc SR
C6 C 0.4073(11) 0.2500 0.740(2) 0.046(4) Uani 1 2 d S
H6 H 0.3417 0.2500 0.7488 0.056 Uiso 1 2 calc SR
C7 C 0.2885(10) 0.0281(10) 0.942(2) 0.064(4) Uani 1 1 d .
H7 H 0.2909 0.0825 0.9849 0.076 Uiso 1 1 calc R
C8 C 0.3278(10) -0.0945(9) 0.8588(17) 0.064(4) Uani 1 1 d .
H8 H 0.3642 -0.1417 0.8324 0.077 Uiso 1 1 calc R
C9 C 0.2345(9) -0.0878(8) 0.8385(17) 0.059(4) Uani 1 1 d .
H9 H 0.1942 -0.1287 0.7964 0.070 Uiso 1 1 calc R
C10 C 0.1153(9) 0.0277(10) 0.897(2) 0.072(4) Uani 1 1 d .
H10A H 0.0906 0.0312 0.7911 0.086 Uiso 1 1 calc R
H10B H 0.1198 0.0852 0.9378 0.086 Uiso 1 1 calc R
C11 C 0.0484(11) -0.0202(9) 0.9942(17) 0.060(4) Uani 1 1 d .
H11A H 0.0745 -0.0259 1.0991 0.072 Uiso 1 1 calc R
H11B H 0.0417 -0.0769 0.9507 0.072 Uiso 1 1 calc R
N1 N 0.5880(13) 0.2500 0.434(2) 0.065(5) Uani 1 2 d SD
N2 N 0.3619(8) -0.0213(9) 0.9244(16) 0.069(3) Uani 1 1 d .
N3 N 0.2100(7) -0.0091(6) 0.8916(15) 0.052(3) Uani 1 1 d .
O1 O 0.3103(8) 0.2500 1.0449(15) 0.060(3) Uani 1 2 d S
O2 O 0.4455(7) 0.3262(6) 1.1426(11) 0.070(3) Uani 1 1 d .
S1 S 0.4116(3) 0.2500 1.0648(5) 0.0412(11) Uani 1 2 d S
Ag1 Ag 0.5000 0.0000 1.0000 0.1057(13) Uani 1 2 d S
H1 H 0.642(12) 0.2500 0.39(4) 0.159 Uiso 1 2 d SD
H2 H 0.56(3) 0.2500 0.36(4) 0.159 Uiso 1 2 d S

loop_
_atom_site_aniso_label
_atom_site_aniso_U_11
_atom_site_aniso_U_22
_atom_site_aniso_U_33
_atom_site_aniso_U_23
_atom_site_aniso_U_13
_atom_site_aniso_U_12
C1 0.038(9) 0.040(8) 0.042(9) 0.000 0.004(7) 0.000
C2 0.034(9) 0.067(11) 0.044(10) 0.000 0.000(7) 0.000
C3 0.033(9) 0.070(11) 0.045(10) 0.000 0.005(7) 0.000
C4 0.045(10) 0.043(9) 0.041(10) 0.000 0.008(8) 0.000
C5 0.043(9) 0.063(11) 0.041(10) 0.000 -0.005(8) 0.000
C6 0.032(8) 0.059(10) 0.049(10) 0.000 0.003(7) 0.000
C7 0.046(8) 0.068(9) 0.077(10) -0.027(8) 0.007(7) -0.010(7)
C8 0.057(8) 0.069(9) 0.067(9) -0.015(7) 0.003(7) 0.015(7)
C9 0.052(8) 0.057(8) 0.066(9) -0.016(7) -0.011(6) -0.006(6)
C10 0.044(8) 0.078(9) 0.093(12) 0.017(9) 0.006(8) 0.014(7)
C11 0.038(8) 0.059(8) 0.083(11) 0.003(7) 0.000(6) 0.005(6)
N1 0.056(10) 0.095(12) 0.045(9) 0.000 0.012(8) 0.000
N2 0.037(6) 0.100(9) 0.069(9) -0.021(7) -0.003(6) -0.004(6)
N3 0.035(5) 0.052(6) 0.067(7) -0.005(5) -0.002(5) 0.000(4)
O1 0.035(7) 0.087(9) 0.057(8) 0.000 0.007(6) 0.000
O2 0.068(6) 0.079(6) 0.064(6) -0.029(5) 0.022(5) -0.023(5)
S1 0.033(2) 0.049(2) 0.041(2) 0.000 0.0067(17) 0.000
Ag1 0.0362(11) 0.208(3) 0.0733(16) -0.0106(13) -0.0062(7) -0.0255(11)

loop_
_atom_type_symbol
_atom_type_description
_atom_type_scat_dispersion_real
_atom_type_scat_dispersion_imag
_atom_type_scat_source
C C 0.0033 0.0016 'International Tables Vol C Tables 4.2.6.8 and 6.1.1.4'
H H 0.0000 0.0000 'International Tables Vol C Tables 4.2.6.8 and 6.1.1.4'
N N 0.0061 0.0033 'International Tables Vol C Tables 4.2.6.8 and 6.1.1.4'
O O 0.0106 0.0060 'International Tables Vol C Tables 4.2.6.8 and 6.1.1.4'
S S 0.1246 0.1234 'International Tables Vol C Tables 4.2.6.8 and 6.1.1.4'
Ag Ag -0.8971 1.1015 'International Tables Vol C Tables 4.2.6.8 and 6.1.1.4'

loop_
_geom_angle_atom_site_label_1
_geom_angle_atom_site_label_2
_geom_angle_atom_site_label_3
_geom_angle
_geom_angle_site_symmetry_1
_geom_angle_site_symmetry_3
C6 C1 C2 116.4(15) . .
C6 C1 S1 123.0(12) . .
C2 C1 S1 120.6(13) . .
C3 C2 C1 123.1(16) . .
C3 C2 H2 118.4 . .
C1 C2 H2 118.4 . .
C2 C3 C4 120.4(15) . .
C2 C3 H3 119.8 . .
C4 C3 H3 119.8 . .
N1 C4 C5 122.5(17) . .
N1 C4 C3 119.7(16) . .
C5 C4 C3 117.8(15) . .
C4 C5 C6 120.8(16) . .
C4 C5 H5 119.6 . .
C6 C5 H5 119.6 . .
C1 C6 C5 121.5(15) . .
C1 C6 H6 119.2 . .
C5 C6 H6 119.2 . .
N2 C7 N3 111.3(12) . .
N2 C7 H7 124.3 . .
N3 C7 H7 124.3 . .
C9 C8 N2 109.6(12) . .
C9 C8 H8 125.2 . .
N2 C8 H8 125.2 . .
C8 C9 N3 106.2(11) . .
C8 C9 H9 126.9 . .
N3 C9 H9 126.9 . .
N3 C10 C11 114.0(12) . .
N3 C10 H10A 108.8 . .
C11 C10 H10A 108.8 . .
N3 C10 H10B 108.8 . .
C11 C10 H10B 108.8 . .
H10A C10 H10B 107.7 . .
C10 C11 C11 113.9(15) . 5_557
C10 C11 H11A 108.8 . .
C11 C11 H11A 108.8 5_557 .
C10 C11 H11B 108.8 . .
C11 C11 H11B 108.8 5_557 .
H11A C11 H11B 107.7 . .
C4 N1 H1 140(10) . .
C4 N1 H2 120(10) . .
H1 N1 H2 100(10) . .
C7 N2 C8 105.6(11) . .
C7 N2 Ag1 127.8(10) . .
C8 N2 Ag1 126.3(10) . .
C7 N3 C9 107.3(11) . .
C7 N3 C10 125.5(12) . .
C9 N3 C10 127.2(12) . .
O1 S1 O2 112.4(5) . .
O1 S1 O2 112.4(5) . 8_565
O2 S1 O2 111.4(9) . 8_565
O1 S1 C1 106.5(8) . .
O2 S1 C1 106.8(5) . .
O2 S1 C1 106.8(5) 8_565 .
N2 Ag1 N2 180.0(2) . 5_657

loop_
_geom_bond_atom_site_label_1
_geom_bond_atom_site_label_2
_geom_bond_distance
_geom_bond_site_symmetry_2
C1 C6 1.36(2) .
C1 C2 1.40(2) .
C1 S1 1.774(17) .
C2 C3 1.34(2) .
C2 H2 0.9300 .
C3 C4 1.39(2) .
C3 H3 0.9300 .
C4 N1 1.34(2) .
C4 C5 1.39(3) .
C5 C6 1.39(2) .
C5 H5 0.9300 .
C6 H6 0.9300 .
C7 N2 1.305(18) .
C7 N3 1.325(16) .
C7 H7 0.9300 .
C8 C9 1.334(18) .
C8 N2 1.366(18) .
C8 H8 0.9300 .
C9 N3 1.362(16) .
C9 H9 0.9300 .
C10 N3 1.459(16) .
C10 C11 1.46(2) .
C10 H10A 0.9700 .
C10 H10B 0.9700 .
C11 C11 1.51(3) 5_557
C11 H11A 0.9700 .
C11 H11B 0.9700 .
N1 H1 0.83(8) .
N1 H2 0.8(4) .
N2 Ag1 2.082(11) .
O1 S1 1.441(13) .
O2 S1 1.450(9) .
S1 O2 1.450(9) 8_565
Ag1 N2 2.082(11) 5_657

loop_
_geom_torsion_atom_site_label_1
_geom_torsion_atom_site_label_2
_geom_torsion_atom_site_label_3
_geom_torsion_atom_site_label_4
_geom_torsion
_geom_torsion_site_symmetry_4
C6 C1 C2 C3 0.000(5) .
S1 C1 C2 C3 180.000(4) .
C1 C2 C3 C4 0.000(5) .
C2 C3 C4 N1 180.000(3) .
C2 C3 C4 C5 0.000(4) .
N1 C4 C5 C6 180.000(3) .
C3 C4 C5 C6 0.000(4) .
C2 C1 C6 C5 0.000(4) .
S1 C1 C6 C5 180.000(3) .
C4 C5 C6 C1 0.000(4) .
N2 C8 C9 N3 0.3(17) .
N3 C10 C11 C11 177.4(16) 5_557
N3 C7 N2 C8 0(2) .
N3 C7 N2 Ag1 -174.4(11) .
C9 C8 N2 C7 -0.1(19) .
C9 C8 N2 Ag1 174.3(11) .
N2 C7 N3 C9 0.3(19) .
N2 C7 N3 C10 178.7(15) .
C8 C9 N3 C7 -0.3(17) .
C8 C9 N3 C10 -178.7(15) .
C11 C10 N3 C7 -117.9(18) .
C11 C10 N3 C9 60(2) .
C6 C1 S1 O1 0.000(3) .
C2 C1 S1 O1 180.000(3) .
C6 C1 S1 O2 -120.3(5) .
C2 C1 S1 O2 59.7(5) .
C6 C1 S1 O2 120.3(5) 8_565
C2 C1 S1 O2 -59.7(5) 8_565
C7 N2 Ag1 N2 -112(100) 5_657
C8 N2 Ag1 N2 75(100) 5_657
